data_4132240
loop_
_publ_author_name
'Zhang, Xingjie'
'Xie, Xin'
'Liu, Yuanhong'

_publ_section_title
;
 Nickel-Catalyzed Highly Regioselective Hydrocyanation of Terminal Alkynes
 with Zn(CN)<sub>2</sub> Using Water as the Hydrogen Source.
;
_journal_issue 24
_journal_name_full 'Journal of the American Chemical Society'
_journal_page_first 7385
_journal_page_last 7389
_journal_paper_doi 10.1021/jacs.8b02542
_journal_volume 140
_journal_year 2018
_chemical_absolute_configuration ad
_chemical_formula_sum 'C22 H29 N O2'
_chemical_formula_weight 339.46
_space_group_crystal_system orthorhombic
_space_group_IT_number 19
_space_group_name_Hall 'P 2ac 2ab'
_space_group_name_H-M_alt 'P 21 21 21'
_atom_sites_solution_hydrogens geom
_audit_creation_method SHELXL-2013
_cell_angle_alpha 90
_cell_angle_beta 90
_cell_angle_gamma 90
_cell_formula_units_Z 4
_cell_length_a 7.7684(2)
_cell_length_b 10.9017(3)
_cell_length_c 21.8627(6)
_cell_measurement_reflns_used 8489
_cell_measurement_temperature 296(2)
_cell_measurement_theta_max 140.069
_cell_measurement_theta_min 8.088
_cell_volume 1851.53(9)
_computing_cell_refinement 'Bruker SAINT'
_computing_data_collection 'Bruker APEX2'
_computing_data_reduction 'Bruker SAINT'
_computing_molecular_graphics 'Bruker SHELXTL'
_computing_publication_material 'Bruker SHELXTL'
_computing_structure_refinement 'SHELXL-2013 (Sheldrick, 2013)'
_computing_structure_solution 'SHELXS-97 (Sheldrick 2008)'
_diffrn_ambient_temperature 296(2)
_diffrn_measured_fraction_theta_full 0.963
_diffrn_measured_fraction_theta_max 0.979
_diffrn_measurement_device_type 'Bruker APEX-II CCD'
_diffrn_measurement_method '\f and \w scans'
_diffrn_radiation_type CuK\a
_diffrn_radiation_wavelength 1.54178
_diffrn_reflns_av_R_equivalents 0.0296
_diffrn_reflns_av_unetI/netI 0.0298
_diffrn_reflns_Laue_measured_fraction_full 0.963
_diffrn_reflns_Laue_measured_fraction_max 0.979
_diffrn_reflns_limit_h_max 9
_diffrn_reflns_limit_h_min -8
_diffrn_reflns_limit_k_max 10
_diffrn_reflns_limit_k_min -13
_diffrn_reflns_limit_l_max 25
_diffrn_reflns_limit_l_min -22
_diffrn_reflns_number 11153
_diffrn_reflns_point_group_measured_fraction_full 0.966
_diffrn_reflns_point_group_measured_fraction_max 0.982
_diffrn_reflns_theta_full 67.679
_diffrn_reflns_theta_max 66.998
_diffrn_reflns_theta_min 4.044
_exptl_absorpt_coefficient_mu 0.600
_exptl_absorpt_correction_T_max 0.7456
_exptl_absorpt_correction_T_min 0.5932
_exptl_absorpt_correction_type multi-scan
_exptl_absorpt_process_details sadabs
_exptl_crystal_colour colorless
_exptl_crystal_density_diffrn 1.218
_exptl_crystal_description prismatic
_exptl_crystal_F_000 736
_exptl_crystal_size_max 0.200
_exptl_crystal_size_mid 0.170
_exptl_crystal_size_min 0.130
_refine_diff_density_max 0.167
_refine_diff_density_min -0.126
_refine_diff_density_rms 0.027
_refine_ls_abs_structure_details
; 
 Flack x determined using 1307 quotients [(I+)-(I-)]/[(I+)+(I-)] 
 (Parsons and Flack (2004), Acta Cryst. A60, s61). 
;
_refine_ls_abs_structure_Flack 0.02(11)
_refine_ls_extinction_expression Fc^*^=kFc[1+0.001xFc^2^\l^3^/sin(2\q)]^-1/4^
_refine_ls_extinction_method SHELXL
_refine_ls_goodness_of_fit_ref 1.072
_refine_ls_hydrogen_treatment constr
_refine_ls_matrix_type full
_refine_ls_number_parameters 230
_refine_ls_number_reflns 3233
_refine_ls_number_restraints 0
_refine_ls_restrained_S_all 1.072
_refine_ls_R_factor_all 0.0376
_refine_ls_R_factor_gt 0.0368
_refine_ls_shift/su_max 0.000
_refine_ls_shift/su_mean 0.000
_refine_ls_structure_factor_coef Fsqd
_refine_ls_weighting_details 'w=1/[\s^2^(Fo^2^)+(0.0530P)^2^+0.1961P] where P=(Fo^2^+2Fc^2^)/3'
_refine_ls_weighting_scheme calc
_refine_ls_wR_factor_gt 0.0951
_refine_ls_wR_factor_ref 0.0959
_reflns_Friedel_coverage 0.730
_reflns_Friedel_fraction_full 0.970
_reflns_Friedel_fraction_max 0.986
_reflns_number_gt 3159
_reflns_number_total 3233
_reflns_threshold_expression 'I > 2\s(I)'
_cod_data_source_file ja8b02542_si_002.cif
_cod_data_source_block cu_d8v18062_0m
_cod_database_code 4132240
_shelx_space_group_comment
; 
The symmetry employed for this shelxl refinement is uniquely defined 
by the following loop, which should always be used as a source of 
symmetry information in preference to the above space-group names. 
They are only intended as comments. 
;
_shelx_estimated_absorpt_t_min 0.889
_shelx_estimated_absorpt_t_max 0.926
_shelxl_version_number 2013-4

loop_
_space_group_symop_operation_xyz
'x, y, z'
'-x+1/2, -y, z+1/2'
'-x, y+1/2, -z+1/2'
'x+1/2, -y+1/2, -z'

loop_
_atom_site_label
_atom_site_type_symbol
_atom_site_fract_x
_atom_site_fract_y
_atom_site_fract_z
_atom_site_U_iso_or_equiv
_atom_site_adp_type
_atom_site_occupancy
_atom_site_site_symmetry_order
_atom_site_calc_flag
_atom_site_refinement_flags_posn
_atom_site_refinement_flags_adp
N1 N 0.9876(3) 0.6921(2) 0.38056(11) 0.0638(6) Uani 1 1 d . .
O1 O 0.1739(3) 0.5179(2) 0.05384(8) 0.0766(6) Uani 1 1 d . .
O2 O 0.6804(3) 0.4389(2) 0.52106(7) 0.0703(6) Uani 1 1 d . .
H2 H 0.5769 0.4502 0.5258 0.105 Uiso 1 1 calc R U
C1 C 0.1860(3) 0.5209(2) 0.21940(9) 0.0413(5) Uani 1 1 d . .
H1A H 0.1020 0.5162 0.2521 0.050 Uiso 1 1 calc R U
H1B H 0.2354 0.6026 0.2201 0.050 Uiso 1 1 calc R U
C2 C 0.0947(3) 0.5016(2) 0.15843(9) 0.0468(5) Uani 1 1 d . .
H2A H 0.0294 0.4258 0.1601 0.056 Uiso 1 1 calc R U
H2B H 0.0144 0.5683 0.1516 0.056 Uiso 1 1 calc R U
C3 C 0.2188(3) 0.4957(2) 0.10615(9) 0.0511(6) Uani 1 1 d . .
C4 C 0.3930(3) 0.4551(2) 0.11992(10) 0.0523(6) Uani 1 1 d . .
H4 H 0.4737 0.4558 0.0885 0.063 Uiso 1 1 calc R U
C5 C 0.4436(3) 0.4168(2) 0.17528(9) 0.0412(5) Uani 1 1 d . .
C6 C 0.6158(3) 0.3551(2) 0.18309(9) 0.0492(6) Uani 1 1 d . .
H6A H 0.6853 0.3710 0.1471 0.059 Uiso 1 1 calc R U
H6B H 0.5982 0.2672 0.1857 0.059 Uiso 1 1 calc R U
C7 C 0.7144(3) 0.3973(2) 0.23936(9) 0.0431(5) Uani 1 1 d . .
H7A H 0.7536 0.4809 0.2332 0.052 Uiso 1 1 calc R U
H7B H 0.8150 0.3458 0.2449 0.052 Uiso 1 1 calc R U
C8 C 0.6033(2) 0.39144(18) 0.29662(8) 0.0349(4) Uani 1 1 d . .
H8 H 0.5674 0.3063 0.3032 0.042 Uiso 1 1 calc R U
C9 C 0.4412(2) 0.47118(17) 0.28695(8) 0.0335(4) Uani 1 1 d . .
H9 H 0.4835 0.5528 0.2756 0.040 Uiso 1 1 calc R U
C10 C 0.3300(2) 0.42639(18) 0.23167(8) 0.0352(4) Uani 1 1 d . .
C11 C 0.3348(2) 0.4897(2) 0.34533(9) 0.0416(5) Uani 1 1 d . .
H11A H 0.2759 0.4136 0.3550 0.050 Uiso 1 1 calc R U
H11B H 0.2477 0.5516 0.3376 0.050 Uiso 1 1 calc R U
C12 C 0.4428(3) 0.5290(2) 0.40097(9) 0.0426(5) Uani 1 1 d . .
H12A H 0.4895 0.6104 0.3941 0.051 Uiso 1 1 calc R U
H12B H 0.3703 0.5320 0.4371 0.051 Uiso 1 1 calc R U
C13 C 0.5898(3) 0.4380(2) 0.41119(8) 0.0397(5) Uani 1 1 d . .
C14 C 0.7000(2) 0.43554(18) 0.35296(8) 0.0352(4) Uani 1 1 d . .
H14 H 0.7344 0.5205 0.3448 0.042 Uiso 1 1 calc R U
C15 C 0.8634(3) 0.3666(2) 0.37226(10) 0.0487(5) Uani 1 1 d . .
H15A H 0.9620 0.3950 0.3490 0.058 Uiso 1 1 calc R U
H15B H 0.8501 0.2791 0.3658 0.058 Uiso 1 1 calc R U
C16 C 0.8862(3) 0.3955(2) 0.44087(10) 0.0526(6) Uani 1 1 d . .
H16A H 0.9914 0.4416 0.4475 0.063 Uiso 1 1 calc R U
H16B H 0.8922 0.3202 0.4644 0.063 Uiso 1 1 calc R U
C17 C 0.7279(3) 0.4722(2) 0.46067(9) 0.0472(5) Uani 1 1 d . .
C18 C 0.5170(4) 0.3111(2) 0.42742(12) 0.0588(6) Uani 1 1 d . .
H18A H 0.4334 0.3193 0.4595 0.088 Uiso 1 1 calc R U
H18B H 0.6087 0.2587 0.4409 0.088 Uiso 1 1 calc R U
H18C H 0.4632 0.2759 0.3920 0.088 Uiso 1 1 calc R U
C19 C 0.2508(3) 0.29871(19) 0.24465(10) 0.0453(5) Uani 1 1 d . .
H19A H 0.1830 0.2734 0.2102 0.068 Uiso 1 1 calc R U
H19B H 0.1791 0.3032 0.2803 0.068 Uiso 1 1 calc R U
H19C H 0.3414 0.2404 0.2515 0.068 Uiso 1 1 calc R U
C20 C 0.7722(3) 0.6094(2) 0.46120(10) 0.0506(6) Uani 1 1 d . .
C21 C 0.7173(5) 0.6881(3) 0.50268(15) 0.0794(9) Uani 1 1 d . .
H21A H 0.7548 0.7691 0.5017 0.095 Uiso 1 1 calc R U
H21B H 0.6410 0.6627 0.5329 0.095 Uiso 1 1 calc R U
C22 C 0.8902(3) 0.6554(2) 0.41576(11) 0.0507(6) Uani 1 1 d . .

loop_
_atom_site_aniso_label
_atom_site_aniso_U_11
_atom_site_aniso_U_22
_atom_site_aniso_U_33
_atom_site_aniso_U_23
_atom_site_aniso_U_13
_atom_site_aniso_U_12
N1 0.0650(13) 0.0601(13) 0.0662(13) 0.0000(10) -0.0050(11) -0.0045(11)
O1 0.0687(11) 0.1229(18) 0.0383(9) 0.0115(10) -0.0128(8) 0.0023(12)
O2 0.0674(11) 0.1131(16) 0.0305(8) 0.0193(9) 0.0016(7) 0.0147(11)
C1 0.0410(10) 0.0458(11) 0.0370(10) -0.0003(8) -0.0022(8) 0.0026(9)
C2 0.0438(10) 0.0531(12) 0.0436(11) 0.0020(9) -0.0061(9) 0.0006(10)
C3 0.0550(12) 0.0618(13) 0.0365(11) 0.0020(10) -0.0068(9) -0.0062(11)
C4 0.0482(11) 0.0763(16) 0.0322(10) -0.0015(10) 0.0030(9) -0.0059(11)
C5 0.0396(10) 0.0487(11) 0.0353(10) -0.0074(8) 0.0013(8) -0.0051(9)
C6 0.0432(11) 0.0672(14) 0.0374(10) -0.0137(9) 0.0068(9) 0.0058(11)
C7 0.0349(10) 0.0564(12) 0.0381(10) -0.0058(9) 0.0041(8) 0.0032(9)
C8 0.0344(9) 0.0360(9) 0.0342(9) -0.0013(7) 0.0044(7) 0.0005(8)
C9 0.0344(9) 0.0351(9) 0.0309(9) 0.0000(7) 0.0013(7) -0.0013(7)
C10 0.0333(9) 0.0397(10) 0.0325(9) -0.0022(7) 0.0003(7) -0.0014(8)
C11 0.0330(9) 0.0561(12) 0.0359(9) -0.0040(9) 0.0021(8) 0.0047(9)
C12 0.0409(10) 0.0573(13) 0.0297(9) -0.0041(8) 0.0033(7) 0.0090(9)
C13 0.0416(10) 0.0462(11) 0.0311(9) 0.0049(8) 0.0029(8) 0.0033(9)
C14 0.0343(9) 0.0383(9) 0.0330(9) 0.0026(7) 0.0027(7) 0.0022(8)
C15 0.0424(12) 0.0578(13) 0.0459(11) -0.0005(9) -0.0004(9) 0.0135(10)
C16 0.0515(12) 0.0625(13) 0.0438(11) 0.0104(10) -0.0054(9) 0.0153(12)
C17 0.0471(11) 0.0647(14) 0.0299(10) 0.0076(9) -0.0012(8) 0.0099(10)
C18 0.0640(15) 0.0586(14) 0.0536(13) 0.0184(11) 0.0120(11) -0.0032(12)
C19 0.0455(11) 0.0422(11) 0.0481(11) -0.0015(9) -0.0023(9) -0.0064(9)
C20 0.0481(12) 0.0671(14) 0.0366(10) -0.0100(10) -0.0115(9) 0.0093(11)
C21 0.079(2) 0.092(2) 0.0677(17) -0.0306(16) 0.0026(15) 0.0050(18)
C22 0.0528(12) 0.0511(12) 0.0482(12) -0.0090(9) -0.0145(11) 0.0027(11)

loop_
_atom_type_symbol
_atom_type_description
_atom_type_scat_dispersion_real
_atom_type_scat_dispersion_imag
_atom_type_scat_source
C C 0.0181 0.0091 'International Tables Vol C Tables 4.2.6.8 and 6.1.1.4'
H H 0.0000 0.0000 'International Tables Vol C Tables 4.2.6.8 and 6.1.1.4'
N N 0.0311 0.0180 'International Tables Vol C Tables 4.2.6.8 and 6.1.1.4'
O O 0.0492 0.0322 'International Tables Vol C Tables 4.2.6.8 and 6.1.1.4'

loop_
_geom_angle_atom_site_label_1
_geom_angle_atom_site_label_2
_geom_angle_atom_site_label_3
_geom_angle
C17 O2 H2 109.5
C2 C1 C10 113.35(17)
C2 C1 H1A 108.9
C10 C1 H1A 108.9
C2 C1 H1B 108.9
C10 C1 H1B 108.9
H1A C1 H1B 107.7
C3 C2 C1 111.96(17)
C3 C2 H2A 109.2
C1 C2 H2A 109.2
C3 C2 H2B 109.2
C1 C2 H2B 109.2
H2A C2 H2B 107.9
O1 C3 C4 121.4(2)
O1 C3 C2 121.5(2)
C4 C3 C2 116.99(18)
C5 C4 C3 123.7(2)
C5 C4 H4 118.2
C3 C4 H4 118.2
C4 C5 C6 120.12(19)
C4 C5 C10 122.80(19)
C6 C5 C10 117.00(17)
C5 C6 C7 113.80(17)
C5 C6 H6A 108.8
C7 C6 H6A 108.8
C5 C6 H6B 108.8
C7 C6 H6B 108.8
H6A C6 H6B 107.7
C6 C7 C8 111.54(16)
C6 C7 H7A 109.3
C8 C7 H7A 109.3
C6 C7 H7B 109.3
C8 C7 H7B 109.3
H7A C7 H7B 108.0
C14 C8 C7 111.88(15)
C14 C8 C9 109.61(15)
C7 C8 C9 109.04(15)
C14 C8 H8 108.8
C7 C8 H8 108.8
C9 C8 H8 108.8
C11 C9 C8 113.54(15)
C11 C9 C10 112.71(15)
C8 C9 C10 112.35(15)
C11 C9 H9 105.8
C8 C9 H9 105.8
C10 C9 H9 105.8
C5 C10 C1 108.98(16)
C5 C10 C19 108.52(16)
C1 C10 C19 110.13(16)
C5 C10 C9 109.13(15)
C1 C10 C9 109.02(15)
C19 C10 C9 111.02(15)
C9 C11 C12 113.60(15)
C9 C11 H11A 108.8
C12 C11 H11A 108.8
C9 C11 H11B 108.8
C12 C11 H11B 108.8
H11A C11 H11B 107.7
C13 C12 C11 110.00(17)
C13 C12 H12A 109.7
C11 C12 H12A 109.7
C13 C12 H12B 109.7
C11 C12 H12B 109.7
H12A C12 H12B 108.2
C12 C13 C14 107.86(15)
C12 C13 C18 110.05(19)
C14 C13 C18 112.40(17)
C12 C13 C17 117.23(18)
C14 C13 C17 101.24(15)
C18 C13 C17 107.87(17)
C8 C14 C15 118.48(17)
C8 C14 C13 113.71(15)
C15 C14 C13 104.00(15)
C8 C14 H14 106.6
C15 C14 H14 106.6
C13 C14 H14 106.6
C14 C15 C16 105.22(17)
C14 C15 H15A 110.7
C16 C15 H15A 110.7
C14 C15 H15B 110.7
C16 C15 H15B 110.7
H15A C15 H15B 108.8
C15 C16 C17 106.90(17)
C15 C16 H16A 110.3
C17 C16 H16A 110.3
C15 C16 H16B 110.3
C17 C16 H16B 110.3
H16A C16 H16B 108.6
O2 C17 C20 107.5(2)
O2 C17 C16 109.18(18)
C20 C17 C16 110.5(2)
O2 C17 C13 113.78(19)
C20 C17 C13 112.98(17)
C16 C17 C13 102.83(17)
C13 C18 H18A 109.5
C13 C18 H18B 109.5
H18A C18 H18B 109.5
C13 C18 H18C 109.5
H18A C18 H18C 109.5
H18B C18 H18C 109.5
C10 C19 H19A 109.5
C10 C19 H19B 109.5
H19A C19 H19B 109.5
C10 C19 H19C 109.5
H19A C19 H19C 109.5
H19B C19 H19C 109.5
C21 C20 C22 116.9(3)
C21 C20 C17 124.5(3)
C22 C20 C17 118.5(2)
C20 C21 H21A 120.0
C20 C21 H21B 120.0
H21A C21 H21B 120.0
N1 C22 C20 178.3(2)

loop_
_geom_bond_atom_site_label_1
_geom_bond_atom_site_label_2
_geom_bond_distance
N1 C22 1.151(3)
O1 C3 1.220(3)
O2 C17 1.418(2)
O2 H2 0.8200
C1 C2 1.525(3)
C1 C10 1.544(3)
C1 H1A 0.9700
C1 H1B 0.9700
C2 C3 1.497(3)
C2 H2A 0.9700
C2 H2B 0.9700
C3 C4 1.455(4)
C4 C5 1.339(3)
C4 H4 0.9300
C5 C6 1.508(3)
C5 C10 1.520(3)
C6 C7 1.520(3)
C6 H6A 0.9700
C6 H6B 0.9700
C7 C8 1.522(3)
C7 H7A 0.9700
C7 H7B 0.9700
C8 C14 1.521(3)
C8 C9 1.544(3)
C8 H8 0.9800
C9 C11 1.534(3)
C9 C10 1.564(2)
C9 H9 0.9800
C10 C19 1.548(3)
C11 C12 1.539(3)
C11 H11A 0.9700
C11 H11B 0.9700
C12 C13 1.529(3)
C12 H12A 0.9700
C12 H12B 0.9700
C13 C14 1.534(2)
C13 C18 1.537(3)
C13 C17 1.568(3)
C14 C15 1.534(3)
C14 H14 0.9800
C15 C16 1.543(3)
C15 H15A 0.9700
C15 H15B 0.9700
C16 C17 1.549(3)
C16 H16A 0.9700
C16 H16B 0.9700
C17 C20 1.534(4)
C18 H18A 0.9600
C18 H18B 0.9600
C18 H18C 0.9600
C19 H19A 0.9600
C19 H19B 0.9600
C19 H19C 0.9600
C20 C21 1.320(4)
C20 C22 1.442(4)
C21 H21A 0.9300
C21 H21B 0.9300

loop_
_geom_hbond_atom_site_label_D
_geom_hbond_atom_site_label_H
_geom_hbond_atom_site_label_A
_geom_hbond_distance_DH
_geom_hbond_distance_HA
_geom_hbond_distance_DA
_geom_hbond_angle_DHA
_geom_hbond_site_symmetry_A
O2 H2 O1 0.82 2.07 2.882(3) 169.8 2_565

loop_
_geom_torsion_atom_site_label_1
_geom_torsion_atom_site_label_2
_geom_torsion_atom_site_label_3
_geom_torsion_atom_site_label_4
_geom_torsion
C10 C1 C2 C3 -53.2(3)
C1 C2 C3 O1 -157.4(3)
C1 C2 C3 C4 26.3(3)
O1 C3 C4 C5 -172.4(3)
C2 C3 C4 C5 3.9(4)
C3 C4 C5 C6 168.9(2)
C3 C4 C5 C10 -7.7(4)
C4 C5 C6 C7 137.4(2)
C10 C5 C6 C7 -45.8(3)
C5 C6 C7 C8 50.6(3)
C6 C7 C8 C14 -179.04(18)
C6 C7 C8 C9 -57.6(2)
C14 C8 C9 C11 -47.5(2)
C7 C8 C9 C11 -170.32(17)
C14 C8 C9 C10 -176.92(15)
C7 C8 C9 C10 60.30(19)
C4 C5 C10 C1 -18.6(3)
C6 C5 C10 C1 164.72(18)
C4 C5 C10 C19 101.4(2)
C6 C5 C10 C19 -75.3(2)
C4 C5 C10 C9 -137.5(2)
C6 C5 C10 C9 45.8(2)
C2 C1 C10 C5 48.3(2)
C2 C1 C10 C19 -70.7(2)
C2 C1 C10 C9 167.31(16)
C11 C9 C10 C5 177.14(17)
C8 C9 C10 C5 -53.0(2)
C11 C9 C10 C1 58.2(2)
C8 C9 C10 C1 -171.96(15)
C11 C9 C10 C19 -63.3(2)
C8 C9 C10 C19 66.54(19)
C8 C9 C11 C12 48.6(2)
C10 C9 C11 C12 177.80(17)
C9 C11 C12 C13 -54.3(2)
C11 C12 C13 C14 58.9(2)
C11 C12 C13 C18 -64.0(2)
C11 C12 C13 C17 172.26(16)
C7 C8 C14 C15 -60.6(2)
C9 C8 C14 C15 178.31(17)
C7 C8 C14 C13 176.79(17)
C9 C8 C14 C13 55.7(2)
C12 C13 C14 C8 -62.3(2)
C18 C13 C14 C8 59.2(2)
C17 C13 C14 C8 174.10(16)
C12 C13 C14 C15 167.49(17)
C18 C13 C14 C15 -71.0(2)
C17 C13 C14 C15 43.8(2)
C8 C14 C15 C16 -157.47(18)
C13 C14 C15 C16 -30.1(2)
C14 C15 C16 C17 4.2(3)
C15 C16 C17 O2 143.6(2)
C15 C16 C17 C20 -98.4(2)
C15 C16 C17 C13 22.5(2)
C12 C13 C17 O2 84.6(2)
C14 C13 C17 O2 -158.40(19)
C18 C13 C17 O2 -40.2(3)
C12 C13 C17 C20 -38.4(3)
C14 C13 C17 C20 78.6(2)
C18 C13 C17 C20 -163.18(19)
C12 C13 C17 C16 -157.47(18)
C14 C13 C17 C16 -40.5(2)
C18 C13 C17 C16 77.7(2)
O2 C17 C20 C21 -22.2(3)
C16 C17 C20 C21 -141.2(3)
C13 C17 C20 C21 104.2(3)
O2 C17 C20 C22 153.86(19)
C16 C17 C20 C22 34.8(3)
C13 C17 C20 C22 -79.8(2)
